data_4115137
loop_
_publ_author_name
'Axel G. Griesbeck'
'Thomas Heinrich'
'Michael Oelgem\"oller'
'Johann Lex'
'Arne Molis'

_publ_section_title
;
 A Photochemical Route for Efficient Cyclopeptide Formation with a Minimum
 of Protection and Activation Chemistry
;
_journal_name_full 'Journal of the American Chemical Society'
_journal_page_first 10972
_journal_page_last 10973
_journal_paper_doi 10.1021/ja025804o
_journal_volume 124
_journal_year 2002
_chemical_formula_moiety 'C14 H16 N2 O3'
_chemical_formula_sum 'C14 H18 N2 O4'
_chemical_formula_weight 278.30
_chemical_melting_point 366(1)
_chemical_name_systematic
; 
 4b-Hydroxy-4b,6,7,8,10,11-hexahydro-5H-8,11a-diaza- 
 cyclonona[a]indene-9,12-dione, C14 H16 N2 O3
;
_space_group_IT_number 14
_symmetry_cell_setting monoclinic
_symmetry_space_group_name_Hall '-P 2yn'
_symmetry_space_group_name_H-M 'P 1 21/n 1'
_atom_sites_solution_hydrogens geom
_atom_sites_solution_primary direct
_atom_sites_solution_secondary difmap
_audit_creation_method SHELXL-97
_cell_angle_alpha 90.00
_cell_angle_beta 101.84(1)
_cell_angle_gamma 90.00
_cell_formula_units_Z 4
_cell_length_a 16.650(1)
_cell_length_b 8.338(1)
_cell_length_c 10.177(1)
_cell_measurement_reflns_used 3317
_cell_measurement_temperature 293(2)
_cell_measurement_theta_max 28.00
_cell_measurement_theta_min 2.12
_cell_volume 1382.8(2)
_computing_cell_refinement 'Nonius DENZO'
_computing_data_collection 'Nonius COLLECT'
_computing_data_reduction 'Nonius DENZO'
_computing_publication_material 'SHELXL-97 (Sheldrick, 1997)'
_computing_structure_refinement 'SHELXL-97 (Sheldrick, 1997)'
_computing_structure_solution 'SHELXS-97 (Sheldrick, 1997)'
_diffrn_ambient_temperature 293(2)
_diffrn_measured_fraction_theta_full 0.998
_diffrn_measured_fraction_theta_max 0.998
_diffrn_measurement_device_type 'Nonius KappaCCD'
_diffrn_measurement_method Phi/Omega-scans
_diffrn_radiation_monochromator graphite
_diffrn_radiation_source 'fine-focus sealed tube'
_diffrn_radiation_type MoK\a
_diffrn_radiation_wavelength 0.71073
_diffrn_reflns_av_R_equivalents 0.0182
_diffrn_reflns_av_sigmaI/netI 0.0250
_diffrn_reflns_limit_h_max 21
_diffrn_reflns_limit_h_min -21
_diffrn_reflns_limit_k_max 10
_diffrn_reflns_limit_k_min -11
_diffrn_reflns_limit_l_max 13
_diffrn_reflns_limit_l_min -13
_diffrn_reflns_number 6380
_diffrn_reflns_theta_full 28.00
_diffrn_reflns_theta_max 28.00
_diffrn_reflns_theta_min 2.17
_exptl_absorpt_coefficient_mu 0.099
_exptl_absorpt_correction_type none
_exptl_crystal_colour colouless
_exptl_crystal_density_diffrn 1.337
_exptl_crystal_description prism
_exptl_crystal_F_000 592
_exptl_crystal_size_max 0.20
_exptl_crystal_size_mid 0.20
_exptl_crystal_size_min 0.20
_refine_diff_density_max 0.181
_refine_diff_density_min -0.167
_refine_diff_density_rms 0.032
_refine_ls_extinction_method none
_refine_ls_goodness_of_fit_ref 1.012
_refine_ls_hydrogen_treatment refall
_refine_ls_matrix_type full
_refine_ls_number_parameters 254
_refine_ls_number_reflns 3317
_refine_ls_number_restraints 0
_refine_ls_restrained_S_all 1.012
_refine_ls_R_factor_all 0.0599
_refine_ls_R_factor_gt 0.0396
_refine_ls_shift/su_max 0.550
_refine_ls_shift/su_mean 0.048
_refine_ls_structure_factor_coef Fsqd
_refine_ls_weighting_details 'calc w=1/[\s^2^(Fo^2^)+(0.0436P)^2^+0.2827P] where P=(Fo^2^+2Fc^2^)/3'
_refine_ls_weighting_scheme calc
_refine_ls_wR_factor_gt 0.0902
_refine_ls_wR_factor_ref 0.0994
_reflns_number_gt 2504
_reflns_number_total 3317
_reflns_threshold_expression >2sigma(I)
_cod_data_source_file ja025804o_s2_1.cif
_cod_data_source_block 1a
_cod_database_code 4115137

loop_
_symmetry_equiv_pos_as_xyz
'x, y, z'
'-x+1/2, y+1/2, -z+1/2'
'-x, -y, -z'
'x-1/2, -y-1/2, z-1/2'

loop_
_atom_site_label
_atom_site_type_symbol
_atom_site_fract_x
_atom_site_fract_y
_atom_site_fract_z
_atom_site_U_iso_or_equiv
_atom_site_adp_type
_atom_site_occupancy
_atom_site_symmetry_multiplicity
_atom_site_calc_flag
C1 C 0.66492(9) 0.32216(19) -0.12856(14) 0.0521(4) Uani 1 1 d
H1 H 0.6164(11) 0.254(2) -0.1466(17) 0.067(5) Uiso 1 1 d
C2 C 0.66222(11) 0.4828(2) -0.16299(15) 0.0597(4) Uani 1 1 d
H2 H 0.6097(12) 0.532(2) -0.2075(18) 0.077(5) Uiso 1 1 d
C3 C 0.73253(11) 0.57636(19) -0.13591(15) 0.0568(4) Uani 1 1 d
H3 H 0.7292(10) 0.688(2) -0.1575(17) 0.068(5) Uiso 1 1 d
C4 C 0.80790(10) 0.51235(16) -0.07461(14) 0.0486(3) Uani 1 1 d
H4 H 0.8585(10) 0.5743(19) -0.0562(16) 0.058(4) Uiso 1 1 d
C4A C 0.81077(8) 0.35150(15) -0.04036(12) 0.0377(3) Uani 1 1 d
C4B C 0.88385(7) 0.24991(14) 0.02355(12) 0.0369(3) Uani 1 1 d
C5 C 0.92743(8) 0.30603(18) 0.16289(14) 0.0463(3) Uani 1 1 d
H5A H 0.9715(9) 0.2284(18) 0.1958(15) 0.052(4) Uiso 1 1 d
H5B H 0.9545(10) 0.409(2) 0.1487(16) 0.063(5) Uiso 1 1 d
C6 C 0.87586(10) 0.32967(18) 0.26765(15) 0.0526(4) Uani 1 1 d
H6A H 0.8285(10) 0.401(2) 0.2319(16) 0.063(5) Uiso 1 1 d
H6B H 0.9103(10) 0.3883(19) 0.3447(17) 0.062(4) Uiso 1 1 d
C7 C 0.84239(9) 0.17856(18) 0.32068(14) 0.0492(3) Uani 1 1 d
H7A H 0.8166(10) 0.2081(18) 0.3964(17) 0.059(4) Uiso 1 1 d
H7B H 0.8010(9) 0.1205(17) 0.2526(15) 0.044(4) Uiso 1 1 d
N8 N 0.90701(7) 0.06372(15) 0.37368(11) 0.0488(3) Uani 1 1 d
H8N H 0.9423(10) 0.0939(18) 0.4528(17) 0.058(4) Uiso 1 1 d
C9 C 0.92291(8) -0.07671(16) 0.32302(12) 0.0419(3) Uani 1 1 d
C10 C 0.87186(9) -0.13692(17) 0.19240(14) 0.0462(3) Uani 1 1 d
H10A H 0.8145(10) -0.1251(18) 0.1933(15) 0.056(4) Uiso 1 1 d
H10B H 0.8870(9) -0.250(2) 0.1873(15) 0.055(4) Uiso 1 1 d
C11 C 0.88919(9) -0.05600(15) 0.06529(13) 0.0424(3) Uani 1 1 d
H11A H 0.9492(10) -0.0326(17) 0.0774(14) 0.047(4) Uiso 1 1 d
H11B H 0.8723(9) -0.1323(17) -0.0094(15) 0.051(4) Uiso 1 1 d
N11A N 0.84409(6) 0.09202(11) 0.02787(10) 0.0362(2) Uani 1 1 d
C12 C 0.76279(8) 0.09218(15) -0.02548(12) 0.0391(3) Uani 1 1 d
C12A C 0.74043(8) 0.25859(15) -0.06699(12) 0.0389(3) Uani 1 1 d
O1 O 0.94427(6) 0.23908(13) -0.05505(11) 0.0564(3) Uani 1 1 d
H1O H 0.9300(12) 0.289(2) -0.131(2) 0.082(6) Uiso 1 1 d
O2 O 0.98113(6) -0.16016(12) 0.38298(10) 0.0552(3) Uani 1 1 d
O3 O 0.71824(6) -0.02717(12) -0.03494(10) 0.0556(3) Uani 1 1 d
O1W O 0.92976(7) 0.39910(14) -0.28840(11) 0.0563(3) Uani 1 1 d
H1WA H 0.8834(14) 0.423(2) -0.350(2) 0.093(7) Uiso 1 1 d
H1WB H 0.9599(13) 0.332(3) -0.331(2) 0.093(7) Uiso 1 1 d

loop_
_atom_site_aniso_label
_atom_site_aniso_U_11
_atom_site_aniso_U_22
_atom_site_aniso_U_33
_atom_site_aniso_U_23
_atom_site_aniso_U_13
_atom_site_aniso_U_12
C1 0.0439(8) 0.0619(9) 0.0478(8) 0.0053(7) 0.0032(6) 0.0141(7)
C2 0.0621(10) 0.0672(10) 0.0496(8) 0.0132(7) 0.0107(7) 0.0337(8)
C3 0.0819(12) 0.0437(8) 0.0491(8) 0.0108(6) 0.0230(8) 0.0269(8)
C4 0.0625(9) 0.0373(7) 0.0485(8) 0.0028(6) 0.0174(7) 0.0085(6)
C4A 0.0452(7) 0.0352(6) 0.0333(6) 0.0013(5) 0.0091(5) 0.0085(5)
C4B 0.0360(6) 0.0346(6) 0.0398(6) 0.0012(5) 0.0072(5) 0.0023(5)
C5 0.0416(7) 0.0420(7) 0.0498(8) -0.0024(6) -0.0036(6) -0.0043(6)
C6 0.0655(9) 0.0465(8) 0.0413(7) -0.0085(6) 0.0003(7) 0.0111(7)
C7 0.0515(8) 0.0572(9) 0.0384(7) 0.0028(6) 0.0077(6) 0.0202(7)
N8 0.0521(7) 0.0559(7) 0.0345(6) 0.0022(5) -0.0002(5) 0.0179(5)
C9 0.0399(7) 0.0469(7) 0.0381(6) 0.0097(5) 0.0064(5) 0.0059(5)
C10 0.0449(8) 0.0366(7) 0.0519(8) 0.0078(6) -0.0020(6) 0.0013(6)
C11 0.0484(8) 0.0343(7) 0.0401(7) -0.0004(5) -0.0012(5) 0.0095(6)
N11A 0.0371(5) 0.0310(5) 0.0364(5) 0.0003(4) -0.0018(4) 0.0037(4)
C12 0.0401(7) 0.0404(7) 0.0333(6) 0.0007(5) -0.0007(5) 0.0010(5)
C12A 0.0399(6) 0.0429(7) 0.0324(6) 0.0020(5) 0.0043(5) 0.0083(5)
O1 0.0502(6) 0.0642(7) 0.0601(6) 0.0175(5) 0.0238(5) 0.0185(5)
O2 0.0547(6) 0.0587(6) 0.0467(5) 0.0045(4) -0.0028(4) 0.0206(5)
O3 0.0491(6) 0.0476(6) 0.0616(6) 0.0057(5) -0.0084(5) -0.0101(4)
O1W 0.0517(6) 0.0651(7) 0.0494(6) -0.0010(5) 0.0040(5) 0.0079(5)

loop_
_atom_type_symbol
_atom_type_description
_atom_type_scat_dispersion_real
_atom_type_scat_dispersion_imag
_atom_type_scat_source
C C 0.0033 0.0016 'International Tables Vol C Tables 4.2.6.8 and 6.1.1.4'
H H 0.0000 0.0000 'International Tables Vol C Tables 4.2.6.8 and 6.1.1.4'
N N 0.0061 0.0033 'International Tables Vol C Tables 4.2.6.8 and 6.1.1.4'
O O 0.0106 0.0060 'International Tables Vol C Tables 4.2.6.8 and 6.1.1.4'

loop_
_geom_angle_atom_site_label_1
_geom_angle_atom_site_label_2
_geom_angle_atom_site_label_3
_geom_angle
C2 C1 C12A 117.58(15)
C1 C2 C3 120.81(14)
C4 C3 C2 121.44(14)
C3 C4 C4A 117.83(15)
C12A C4A C4 120.60(12)
C12A C4A C4B 110.12(11)
C4 C4A C4B 129.26(13)
O1 C4B N11A 109.61(10)
O1 C4B C4A 113.30(10)
N11A C4B C4A 100.70(9)
O1 C4B C5 106.72(11)
N11A C4B C5 112.06(10)
C4A C4B C5 114.45(11)
C6 C5 C4B 117.64(12)
C5 C6 C7 116.39(12)
N8 C7 C6 112.27(13)
C9 N8 C7 128.77(12)
O2 C9 N8 119.95(12)
O2 C9 C10 119.11(12)
N8 C9 C10 120.94(11)
C9 C10 C11 115.21(12)
N11A C11 C10 114.63(12)
C12 N11A C11 121.80(10)
C12 N11A C4B 113.89(9)
C11 N11A C4B 123.60(10)
O3 C12 N11A 124.58(11)
O3 C12 C12A 128.61(11)
N11A C12 C12A 106.80(10)
C4A C12A C1 121.72(13)
C4A C12A C12 108.46(10)
C1 C12A C12 129.76(13)

loop_
_geom_bond_atom_site_label_1
_geom_bond_atom_site_label_2
_geom_bond_distance
C1 C2 1.383(2)
C1 C12A 1.3896(18)
C2 C3 1.386(3)
C3 C4 1.388(2)
C4 C4A 1.3841(19)
C4A C12A 1.3838(18)
C4A C4B 1.5153(16)
C4B O1 1.4110(15)
C4B N11A 1.4782(15)
C4B C5 1.5277(18)
C5 C6 1.513(2)
C6 C7 1.521(2)
C7 N8 1.4585(17)
N8 C9 1.3278(17)
C9 O2 1.2464(15)
C9 C10 1.5092(19)
C10 C11 1.538(2)
C11 N11A 1.4542(15)
N11A C12 1.3512(15)
C12 O3 1.2331(15)
C12 C12A 1.4757(17)

loop_
_geom_torsion_atom_site_label_1
_geom_torsion_atom_site_label_2
_geom_torsion_atom_site_label_3
_geom_torsion_atom_site_label_4
_geom_torsion
C12A C1 C2 C3 -0.4(2)
C1 C2 C3 C4 0.5(2)
C2 C3 C4 C4A -0.4(2)
C3 C4 C4A C12A 0.08(19)
C3 C4 C4A C4B 178.34(12)
C12A C4A C4B O1 116.91(12)
C4 C4A C4B O1 -61.49(17)
C12A C4A C4B N11A -0.03(12)
C4 C4A C4B N11A -178.44(12)
C12A C4A C4B C5 -120.41(12)
C4 C4A C4B C5 61.19(17)
O1 C4B C5 C6 179.28(12)
N11A C4B C5 C6 -60.73(15)
C4A C4B C5 C6 53.11(16)
C4B C5 C6 C7 70.16(17)
C5 C6 C7 N8 54.99(17)
C6 C7 N8 C9 -109.32(17)
C7 N8 C9 O2 -179.70(14)
C7 N8 C9 C10 0.9(2)
O2 C9 C10 C11 -103.78(15)
N8 C9 C10 C11 75.64(17)
C9 C10 C11 N11A -85.68(15)
C10 C11 N11A C12 -72.94(15)
C10 C11 N11A C4B 117.32(13)
O1 C4B N11A C12 -118.31(11)
C4A C4B N11A C12 1.33(13)
C5 C4B N11A C12 123.40(12)
O1 C4B N11A C11 52.15(15)
C4A C4B N11A C11 171.80(11)
C5 C4B N11A C11 -66.13(15)
C11 N11A C12 O3 7.6(2)
C4B N11A C12 O3 178.24(12)
C11 N11A C12 C12A -172.70(10)
C4B N11A C12 C12A -2.04(14)
C4 C4A C12A C1 0.04(19)
C4B C4A C12A C1 -178.53(12)
C4 C4A C12A C12 177.44(11)
C4B C4A C12A C12 -1.12(13)
C2 C1 C12A C4A 0.1(2)
C2 C1 C12A C12 -176.69(13)
O3 C12 C12A C4A -178.37(13)
N11A C12 C12A C4A 1.93(14)
O3 C12 C12A C1 -1.2(2)
N11A C12 C12A C1 179.06(13)
